data_4073375
loop_
_publ_author_name
'Kempter, Andreas'
'Gemel, Christian'
'Cadenbach, Thomas'
'Fischer, Roland A.'

_publ_section_title
;
 Nickel Olefin Complexes Supported by GaI(DDP)&#x2020;
;
_journal_issue 17
_journal_name_full Organometallics
_journal_page_first 4257
_journal_paper_doi 10.1021/om700297t
_journal_volume 26
_journal_year 2007
_chemical_formula_sum 'C37 H59 Ga N2 Ni O Si2'
_chemical_formula_weight 732.46
_chemical_name_systematic
; 
 ? 
;
_space_group_IT_number 2
_symmetry_cell_setting triclinic
_symmetry_space_group_name_Hall '-P 1'
_symmetry_space_group_name_H-M 'P -1'
_atom_sites_solution_hydrogens geom
_atom_sites_solution_primary direct
_atom_sites_solution_secondary difmap
_audit_creation_method SHELXL-97
_cell_angle_alpha 97.219(14)
_cell_angle_beta 105.796(19)
_cell_angle_gamma 91.338(14)
_cell_formula_units_Z 4
_cell_length_a 11.658(3)
_cell_length_b 17.539(2)
_cell_length_c 20.306(4)
_cell_measurement_reflns_used 200
_cell_measurement_temperature 105(2)
_cell_measurement_theta_max 25
_cell_measurement_theta_min 0
_cell_volume 3956.3(14)
_computing_cell_refinement
;
CrysAlis RED, Oxford Diffraction Ltd.,
Version 1.170.32 (release 06.06.2003 CrysAlis170 VC++)
(compiled Jun  6 2003,13:53:32)
;
_computing_data_collection
;
CrysAlis CCD, Oxford Diffraction Ltd.,
Version 1.170.32 (release 06.06.2003 CrysAlis170 VC++)
(compiled Jun  6 2003,13:53:32)
;
_computing_data_reduction
;
CrysAlis RED, Oxford Diffraction Ltd.,
Version 1.170.32 (release 06.06.2003 CrysAlis170 VC++)
(compiled Jun  6 2003,13:53:32)
;
_computing_structure_refinement 'SHELXL-97 (Sheldrick, 1997)'
_computing_structure_solution 'SHELXS-97 (Sheldrick, 1990)'
_diffrn_ambient_temperature 105(2)
_diffrn_detector_area_resol_mean 'not measured'
_diffrn_measured_fraction_theta_full 0.727
_diffrn_measured_fraction_theta_max 0.727
_diffrn_measurement_device_type 'multiwire proportional'
_diffrn_measurement_method 'phi and omega scans'
_diffrn_radiation_monochromator graphite
_diffrn_radiation_source 'fine-focus sealed tube'
_diffrn_radiation_type MoK\a
_diffrn_radiation_wavelength 0.71073
_diffrn_reflns_av_R_equivalents 0.1531
_diffrn_reflns_av_sigmaI/netI 0.3708
_diffrn_reflns_limit_h_max 12
_diffrn_reflns_limit_h_min -15
_diffrn_reflns_limit_k_max 18
_diffrn_reflns_limit_k_min -18
_diffrn_reflns_limit_l_max 21
_diffrn_reflns_limit_l_min -26
_diffrn_reflns_number 13361
_diffrn_reflns_theta_full 27.56
_diffrn_reflns_theta_max 27.56
_diffrn_reflns_theta_min 3.13
_diffrn_standards_decay_% 'not measured'
_diffrn_standards_interval_count 'not measured'
_diffrn_standards_interval_time 'not measured'
_diffrn_standards_number 'not measured'
_exptl_absorpt_coefficient_mu 1.246
_exptl_absorpt_correction_T_max 0.883
_exptl_absorpt_correction_T_min 0.861
_exptl_absorpt_correction_type empirical
_exptl_absorpt_process_details none
_exptl_crystal_colour yellow
_exptl_crystal_density_diffrn 1.230
_exptl_crystal_density_meas ?
_exptl_crystal_density_method 'not measured'
_exptl_crystal_description prism
_exptl_crystal_F_000 1560
_exptl_crystal_size_max 0.2
_exptl_crystal_size_mid 0.1
_exptl_crystal_size_min 0.1
_refine_diff_density_max 0.818
_refine_diff_density_min -0.614
_refine_diff_density_rms 0.082
_refine_ls_extinction_method none
_refine_ls_goodness_of_fit_ref 0.623
_refine_ls_hydrogen_treatment mixed
_refine_ls_matrix_type full
_refine_ls_number_parameters 733
_refine_ls_number_reflns 13299
_refine_ls_number_restraints 0
_refine_ls_restrained_S_all 0.623
_refine_ls_R_factor_all 0.2028
_refine_ls_R_factor_gt 0.0598
_refine_ls_shift/su_max 0.036
_refine_ls_shift/su_mean 0.004
_refine_ls_structure_factor_coef Fsqd
_refine_ls_weighting_details 'calc w=1/[\s^2^(Fo^2^)+(0.0106P)^2^+0.0000P] where P=(Fo^2^+2Fc^2^)/3'
_refine_ls_weighting_scheme calc
_refine_ls_wR_factor_gt 0.0794
_refine_ls_wR_factor_ref 0.1048
_reflns_number_gt 3050
_reflns_number_total 13299
_reflns_threshold_expression >2sigma(I)
_cod_data_source_file om700297t-file003.cif
_cod_data_source_block 4
_cod_depositor_comments
;
The following automatic conversions were performed:

'_exptl_crystal_density_meas' value 'not measured' was changed to '?'
- the value is perceived as not measured.

Automatic conversion script
Id: cif_fix_values 3008 2015-01-20 13:52:24Z robertas 
;
_cod_original_cell_volume 3956.2(13)
_cod_original_sg_symbol_H-M P-1
_cod_database_code 4073375

loop_
_symmetry_equiv_pos_as_xyz
'x, y, z'
'-x, -y, -z'

loop_
_atom_site_label
_atom_site_type_symbol
_atom_site_fract_x
_atom_site_fract_y
_atom_site_fract_z
_atom_site_U_iso_or_equiv
_atom_site_adp_type
_atom_site_occupancy
_atom_site_symmetry_multiplicity
_atom_site_calc_flag
_atom_site_refinement_flags
Ga1 Ga 0.72019(9) 0.77577(5) 0.33879(5) 0.0299(3) Uani 1 1 d .
Ni1 Ni 0.91199(10) 0.80247(6) 0.39912(6) 0.0302(3) Uani 1 1 d .
O1 O 1.2089(5) 0.7592(3) 0.4681(3) 0.0457(18) Uani 1 1 d .
C1 C 0.4843(7) 0.8253(5) 0.2593(4) 0.026(2) Uani 1 1 d .
C2 C 0.4325(8) 0.7537(6) 0.2597(4) 0.035(3) Uani 1 1 d .
H2A H 0.3483 0.7481 0.2405 0.043 Uiso 1 1 calc R
Ga2 Ga 0.15058(9) 0.23228(5) 0.15608(5) 0.0316(3) Uani 1 1 d .
Ni2 Ni -0.04202(10) 0.21325(6) 0.09091(6) 0.0336(3) Uani 1 1 d .
O2 O -0.3392(5) 0.2684(3) 0.0486(3) 0.0398(17) Uani 1 1 d .
C3 C 0.4862(8) 0.6876(6) 0.2844(4) 0.035(3) Uani 1 1 d .
C4 C 0.4083(7) 0.8836(4) 0.2254(4) 0.039(3) Uani 1 1 d .
H4A H 0.4570 0.9311 0.2295 0.059 Uiso 1 1 calc R
H4B H 0.3447 0.8942 0.2479 0.059 Uiso 1 1 calc R
H4C H 0.3727 0.8641 0.1765 0.059 Uiso 1 1 calc R
C5 C 0.4129(7) 0.6114(4) 0.2658(4) 0.037(3) Uani 1 1 d .
H5A H 0.4617 0.5711 0.2864 0.056 Uiso 1 1 calc R
H5B H 0.3867 0.5980 0.2155 0.056 Uiso 1 1 calc R
H5C H 0.3429 0.6160 0.2837 0.056 Uiso 1 1 calc R
C6 C 0.6561(7) 0.9113(5) 0.2745(5) 0.028(2) Uani 1 1 d .
C7 C 0.6992(8) 0.9707(5) 0.3292(4) 0.028(2) Uani 1 1 d .
C8 C 0.7558(8) 1.0337(5) 0.3148(5) 0.040(3) Uani 1 1 d .
H8A H 0.7887 1.0747 0.3509 0.048 Uiso 1 1 calc R
C9 C 0.7663(9) 1.0392(6) 0.2478(6) 0.057(3) Uani 1 1 d .
H9A H 0.8000 1.0847 0.2379 0.068 Uiso 1 1 calc R
C10 C 0.7263(8) 0.9768(6) 0.1972(5) 0.039(3) Uani 1 1 d .
H10A H 0.7374 0.9797 0.1529 0.047 Uiso 1 1 calc R
N11 N 0.6037(6) 0.8419(4) 0.2860(3) 0.0200(17) Uiso 1 1 d .
C11 C 0.6729(7) 0.9128(5) 0.2069(5) 0.030(2) Uani 1 1 d .
Si11 Si 1.1147(3) 0.73049(15) 0.50612(14) 0.0418(8) Uani 1 1 d .
Si12 Si 1.1830(2) 0.79600(15) 0.39361(14) 0.0354(7) Uani 1 1 d .
N12 N 0.5993(6) 0.6906(4) 0.3247(3) 0.0289(19) Uani 1 1 d .
C12 C 0.6889(7) 0.9673(5) 0.4013(4) 0.029(2) Uiso 1 1 d .
H12A H 0.6760 0.9118 0.4054 0.035 Uiso 1 1 calc R
C13 C 0.8003(7) 0.9977(5) 0.4571(4) 0.067(3) Uani 1 1 d .
H13A H 0.7879 0.9941 0.5025 0.100 Uiso 1 1 calc R
H13B H 0.8182 1.0517 0.4534 0.100 Uiso 1 1 calc R
H13C H 0.8673 0.9672 0.4517 0.100 Uiso 1 1 calc R
C14 C 0.5823(8) 1.0069(5) 0.4130(5) 0.057(3) Uani 1 1 d .
H14A H 0.5785 1.0038 0.4602 0.086 Uiso 1 1 calc R
H14B H 0.5096 0.9818 0.3800 0.086 Uiso 1 1 calc R
H14C H 0.5890 1.0611 0.4064 0.086 Uiso 1 1 calc R
C15 C 0.6359(8) 0.8437(5) 0.1524(5) 0.047(3) Uani 1 1 d .
H15A H 0.5708 0.8133 0.1627 0.056 Uiso 1 1 calc R
C16 C 0.7422(9) 0.7935(5) 0.1567(5) 0.093(4) Uani 1 1 d .
H16A H 0.7718 0.7809 0.2038 0.139 Uiso 1 1 calc R
H16B H 0.8059 0.8215 0.1448 0.139 Uiso 1 1 calc R
H16C H 0.7172 0.7460 0.1243 0.139 Uiso 1 1 calc R
C17 C 0.5901(7) 0.8635(5) 0.0798(4) 0.052(3) Uani 1 1 d .
H17A H 0.5221 0.8959 0.0772 0.078 Uiso 1 1 calc R
H17B H 0.5647 0.8161 0.0473 0.078 Uiso 1 1 calc R
H17C H 0.6539 0.8914 0.0679 0.078 Uiso 1 1 calc R
C18 C 0.6452(7) 0.6198(5) 0.3513(5) 0.034(2) Uani 1 1 d .
C19 C 0.6374(9) 0.6063(6) 0.4147(5) 0.043(3) Uiso 1 1 d .
C20 C 0.6844(10) 0.5384(6) 0.4413(5) 0.063(4) Uani 1 1 d .
H20A H 0.6794 0.5263 0.4848 0.076 Uiso 1 1 calc R
C21 C 0.7382(10) 0.4907(7) 0.3992(7) 0.076(4) Uani 1 1 d .
H21A H 0.7670 0.4438 0.4142 0.091 Uiso 1 1 calc R
Si21 Si -0.3074(2) 0.21511(15) 0.11133(13) 0.0336(7) Uani 1 1 d .
N21 N 0.2661(7) 0.1630(4) 0.2038(3) 0.031(2) Uani 1 1 d .
C22 C 0.7515(8) 0.5070(5) 0.3394(7) 0.063(4) Uani 1 1 d .
H22A H 0.7935 0.4734 0.3152 0.076 Uiso 1 1 calc R
Si22 Si -0.2493(2) 0.30829(15) 0.01126(14) 0.0392(8) Uani 1 1 d .
N22 N 0.2666(6) 0.3231(3) 0.1935(3) 0.0275(18) Uani 1 1 d .
C23 C 0.7042(8) 0.5737(5) 0.3107(5) 0.041(3) Uiso 1 1 d .
C24 C 0.5759(13) 0.6588(7) 0.4572(7) 0.089(5) Uani 1 1 d .
H24A H 0.5730 0.7097 0.4396 0.107 Uiso 1 1 calc R
C25 C 0.6406(12) 0.6732(8) 0.5325(7) 0.169(8) Uani 1 1 d .
H25A H 0.5961 0.7080 0.5567 0.253 Uiso 1 1 calc R
H25B H 0.7206 0.6966 0.5388 0.253 Uiso 1 1 calc R
H25C H 0.6473 0.6243 0.5515 0.253 Uiso 1 1 calc R
C26 C 0.4551(11) 0.6341(6) 0.4522(6) 0.124(6) Uani 1 1 d .
H26A H 0.4221 0.6716 0.4810 0.185 Uiso 1 1 calc R
H26B H 0.4540 0.5837 0.4681 0.185 Uiso 1 1 calc R
H26C H 0.4068 0.6302 0.4040 0.185 Uiso 1 1 calc R
C27 C 0.7149(8) 0.5865(5) 0.2424(5) 0.042(3) Uiso 1 1 d .
H27A H 0.6691 0.6327 0.2301 0.050 Uiso 1 1 calc R
C28 C 0.8464(8) 0.6073(5) 0.2443(6) 0.085(4) Uani 1 1 d .
H28A H 0.8802 0.6491 0.2820 0.127 Uiso 1 1 calc R
H28B H 0.8484 0.6238 0.2002 0.127 Uiso 1 1 calc R
H28C H 0.8935 0.5620 0.2519 0.127 Uiso 1 1 calc R
C29 C 0.6633(9) 0.5230(5) 0.1852(5) 0.084(4) Uani 1 1 d .
H29A H 0.5806 0.5100 0.1841 0.126 Uiso 1 1 calc R
H29B H 0.7103 0.4777 0.1926 0.126 Uiso 1 1 calc R
H29C H 0.6650 0.5396 0.1411 0.126 Uiso 1 1 calc R
C30 C 0.8686(8) 0.7710(5) 0.4782(4) 0.052(3) Uani 1 1 d .
H30A H 0.8155 0.8045 0.4978 0.063 Uiso 1 1 calc R
H30B H 0.8499 0.7153 0.4764 0.063 Uiso 1 1 calc R
C31 C 0.9921(7) 0.7960(4) 0.4974(4) 0.024(2) Uani 1 1 d .
H31A H 1.0127 0.8467 0.5277 0.028 Uiso 1 1 calc R
C32 C 1.0575(8) 0.6300(4) 0.4688(4) 0.064(3) Uani 1 1 d .
H32A H 1.0109 0.6289 0.4205 0.095 Uiso 1 1 calc R
H32B H 1.0065 0.6110 0.4952 0.095 Uiso 1 1 calc R
H32C H 1.1249 0.5971 0.4709 0.095 Uiso 1 1 calc R
C33 C 1.2051(8) 0.7331(4) 0.5986(4) 0.058(3) Uani 1 1 d .
H33A H 1.2353 0.7861 0.6179 0.087 Uiso 1 1 calc R
H33B H 1.2725 0.7002 0.6006 0.087 Uiso 1 1 calc R
H33C H 1.1547 0.7143 0.6254 0.087 Uiso 1 1 calc R
C34 C 1.3204(7) 0.8539(5) 0.3990(4) 0.049(3) Uani 1 1 d .
H34A H 1.3880 0.8208 0.4052 0.074 Uiso 1 1 calc R
H34B H 1.3355 0.8949 0.4384 0.074 Uiso 1 1 calc R
H34C H 1.3106 0.8767 0.3564 0.074 Uiso 1 1 calc R
C35 C 1.1578(7) 0.7167(5) 0.3215(5) 0.059(3) Uani 1 1 d .
H35A H 1.2281 0.6860 0.3279 0.089 Uiso 1 1 calc R
H35B H 1.1441 0.7381 0.2778 0.089 Uiso 1 1 calc R
H35C H 1.0877 0.6841 0.3204 0.089 Uiso 1 1 calc R
C36 C 1.0521(7) 0.8534(5) 0.3821(4) 0.035(2) Uani 1 1 d .
H36A H 1.0702 0.9079 0.4052 0.041 Uiso 1 1 calc R
C37 C 0.9552(7) 0.8444(4) 0.3218(4) 0.030(2) Uani 1 1 d .
H37A H 0.9623 0.8066 0.2828 0.037 Uiso 1 1 calc R
H37B H 0.9173 0.8919 0.3074 0.037 Uiso 1 1 calc R
C101 C 0.3801(8) 0.1783(5) 0.2370(4) 0.026(2) Uani 1 1 d .
C102 C 0.4298(7) 0.2531(5) 0.2514(4) 0.035(2) Uani 1 1 d .
H10C H 0.5123 0.2584 0.2756 0.042 Uiso 1 1 calc R
C103 C 0.3780(8) 0.3212(5) 0.2360(4) 0.031(2) Uiso 1 1 d .
C104 C 0.4597(7) 0.1156(4) 0.2621(4) 0.039(3) Uani 1 1 d .
H10D H 0.4137 0.0658 0.2489 0.058 Uiso 1 1 calc R
H10E H 0.4909 0.1256 0.3125 0.058 Uiso 1 1 calc R
H10F H 0.5263 0.1143 0.2412 0.058 Uiso 1 1 calc R
C105 C 0.4476(7) 0.3988(4) 0.2648(4) 0.040(3) Uani 1 1 d .
H10H H 0.3975 0.4404 0.2484 0.061 Uiso 1 1 calc R
H10I H 0.5199 0.4006 0.2491 0.061 Uiso 1 1 calc R
H10J H 0.4699 0.4051 0.3154 0.061 Uiso 1 1 calc R
C106 C 0.2159(7) 0.0845(5) 0.1993(4) 0.028(2) Uani 1 1 d .
C107 C 0.1801(7) 0.0665(5) 0.2564(4) 0.026(2) Uiso 1 1 d .
C108 C 0.1150(7) -0.0056(5) 0.2461(5) 0.045(3) Uani 1 1 d .
H10B H 0.0865 -0.0207 0.2825 0.053 Uiso 1 1 calc R
C109 C 0.0920(7) -0.0550(5) 0.1833(5) 0.033(2) Uani 1 1 d .
H10G H 0.0473 -0.1025 0.1773 0.040 Uiso 1 1 calc R
C110 C 0.1330(7) -0.0353(5) 0.1313(5) 0.038(3) Uani 1 1 d .
H11E H 0.1204 -0.0701 0.0899 0.046 Uiso 1 1 calc R
C111 C 0.1941(7) 0.0361(5) 0.1380(4) 0.027(2) Uiso 1 1 d .
C112 C 0.2031(9) 0.1186(5) 0.3241(5) 0.049(3) Uani 1 1 d .
H11I H 0.2654 0.1584 0.3234 0.059 Uiso 1 1 calc R
C113 C 0.0986(10) 0.1620(7) 0.3329(5) 0.133(6) Uani 1 1 d .
H11M H 0.1207 0.1946 0.3778 0.200 Uiso 1 1 calc R
H11N H 0.0321 0.1256 0.3306 0.200 Uiso 1 1 calc R
H11O H 0.0744 0.1943 0.2960 0.200 Uiso 1 1 calc R
C114 C 0.2540(10) 0.0813(6) 0.3866(5) 0.100(4) Uani 1 1 d .
H11J H 0.2662 0.1193 0.4280 0.150 Uiso 1 1 calc R
H11K H 0.3307 0.0608 0.3847 0.150 Uiso 1 1 calc R
H11L H 0.1988 0.0391 0.3884 0.150 Uiso 1 1 calc R
C115 C 0.2418(7) 0.0531(4) 0.0786(4) 0.027(2) Uani 1 1 d .
H11A H 0.2837 0.1054 0.0924 0.032 Uiso 1 1 calc R
C116 C 0.3322(7) -0.0017(4) 0.0649(4) 0.039(3) Uani 1 1 d .
H11B H 0.3957 -0.0030 0.1078 0.059 Uiso 1 1 calc R
H11C H 0.3666 0.0156 0.0300 0.059 Uiso 1 1 calc R
H11D H 0.2934 -0.0533 0.0482 0.059 Uiso 1 1 calc R
C117 C 0.1421(7) 0.0567(4) 0.0124(4) 0.039(3) Uani 1 1 d .
H11F H 0.1770 0.0680 -0.0243 0.059 Uiso 1 1 calc R
H11G H 0.0894 0.0974 0.0208 0.059 Uiso 1 1 calc R
H11H H 0.0959 0.0071 -0.0017 0.059 Uiso 1 1 calc R
C118 C 0.2218(7) 0.3959(5) 0.1762(4) 0.029(2) Uiso 1 1 d .
C119 C 0.1649(7) 0.4369(5) 0.2198(4) 0.022(2) Uiso 1 1 d .
C120 C 0.1170(8) 0.5066(5) 0.1961(6) 0.046(3) Uani 1 1 d .
H12D H 0.0790 0.5376 0.2247 0.055 Uiso 1 1 calc R
C121 C 0.1216(8) 0.5310(6) 0.1376(6) 0.052(3) Uani 1 1 d .
H12C H 0.0890 0.5781 0.1254 0.062 Uiso 1 1 calc R
C122 C 0.1741(9) 0.4869(5) 0.0955(5) 0.054(3) Uani 1 1 d .
H12I H 0.1785 0.5038 0.0536 0.064 Uiso 1 1 calc R
C123 C 0.2230(9) 0.4154(5) 0.1128(5) 0.050(3) Uani 1 1 d .
C124 C 0.1558(7) 0.4139(4) 0.2854(4) 0.030(2) Uani 1 1 d .
H12B H 0.2117 0.3721 0.2970 0.036 Uiso 1 1 calc R
C125 C 0.0287(8) 0.3804(4) 0.2758(5) 0.060(3) Uani 1 1 d .
H12E H 0.0076 0.3394 0.2363 0.090 Uiso 1 1 calc R
H12F H -0.0276 0.4211 0.2674 0.090 Uiso 1 1 calc R
H12G H 0.0247 0.3592 0.3177 0.090 Uiso 1 1 calc R
C126 C 0.1850(9) 0.4765(5) 0.3472(5) 0.072(4) Uani 1 1 d .
H12J H 0.2658 0.4993 0.3543 0.108 Uiso 1 1 calc R
H12K H 0.1807 0.4543 0.3885 0.108 Uiso 1 1 calc R
H12L H 0.1275 0.5165 0.3388 0.108 Uiso 1 1 calc R
C127 C 0.2742(10) 0.3654(6) 0.0613(6) 0.068(3) Uiso 1 1 d .
H12H H 0.2565 0.3098 0.0632 0.081 Uiso 1 1 calc R
C128 C 0.4077(8) 0.3822(5) 0.0806(5) 0.083(4) Uani 1 1 d .
H12P H 0.4413 0.3500 0.0483 0.124 Uiso 1 1 calc R
H12Q H 0.4433 0.3709 0.1277 0.124 Uiso 1 1 calc R
H12R H 0.4250 0.4366 0.0784 0.124 Uiso 1 1 calc R
C129 C 0.2216(10) 0.3833(6) -0.0120(6) 0.117(5) Uani 1 1 d .
H12M H 0.2556 0.3505 -0.0438 0.176 Uiso 1 1 calc R
H12N H 0.2406 0.4375 -0.0141 0.176 Uiso 1 1 calc R
H12O H 0.1347 0.3733 -0.0254 0.176 Uiso 1 1 calc R
C130 C -0.0119(8) 0.2626(5) 0.0158(4) 0.049(3) Uani 1 1 d .
H13D H 0.0136 0.3181 0.0267 0.058 Uiso 1 1 calc R
H13E H 0.0313 0.2329 -0.0136 0.058 Uiso 1 1 calc R
C131 C -0.1329(7) 0.2442(4) 0.0013(4) 0.030(2) Uiso 1 1 d .
H13O H -0.1620 0.1996 -0.0361 0.035 Uiso 1 1 calc R
C132 C -0.1754(7) 0.3994(4) 0.0649(4) 0.046(3) Uani 1 1 d .
H13S H -0.1252 0.3880 0.1093 0.068 Uiso 1 1 calc R
H13T H -0.2363 0.4341 0.0728 0.068 Uiso 1 1 calc R
H13U H -0.1257 0.4241 0.0407 0.068 Uiso 1 1 calc R
C133 C -0.3436(7) 0.3287(5) -0.0718(4) 0.054(3) Uani 1 1 d .
H13P H -0.3821 0.2805 -0.0996 0.080 Uiso 1 1 calc R
H13Q H -0.2944 0.3533 -0.0963 0.080 Uiso 1 1 calc R
H13R H -0.4048 0.3633 -0.0639 0.080 Uiso 1 1 calc R
C134 C -0.4427(7) 0.1528(4) 0.1033(4) 0.042(3) Uani 1 1 d .
H13K H -0.4628 0.1189 0.0591 0.063 Uiso 1 1 calc R
H13L H -0.5095 0.1851 0.1054 0.063 Uiso 1 1 calc R
H13M H -0.4272 0.1217 0.1413 0.063 Uiso 1 1 calc R
C135 C -0.2748(7) 0.2775(5) 0.1962(4) 0.053(3) Uani 1 1 d .
H13H H -0.2036 0.3114 0.2024 0.080 Uiso 1 1 calc R
H13I H -0.2607 0.2452 0.2334 0.080 Uiso 1 1 calc R
H13J H -0.3430 0.3087 0.1976 0.080 Uiso 1 1 calc R
C136 C -0.1825(8) 0.1587(5) 0.1050(4) 0.032(2) Uani 1 1 d .
H13N H -0.2064 0.1083 0.0745 0.039 Uiso 1 1 calc R
C137 C -0.0781(7) 0.1565(5) 0.1602(5) 0.041(3) Uani 1 1 d .
H13F H -0.0432 0.1059 0.1648 0.050 Uiso 1 1 calc R
H13G H -0.0766 0.1869 0.2050 0.050 Uiso 1 1 calc R

loop_
_atom_site_aniso_label
_atom_site_aniso_U_11
_atom_site_aniso_U_22
_atom_site_aniso_U_33
_atom_site_aniso_U_23
_atom_site_aniso_U_13
_atom_site_aniso_U_12
Ga1 0.0281(7) 0.0243(7) 0.0338(7) 0.0021(5) 0.0033(5) 0.0030(5)
Ni1 0.0253(7) 0.0303(8) 0.0343(8) 0.0034(6) 0.0071(6) 0.0039(6)
O1 0.025(4) 0.051(5) 0.057(5) 0.007(4) 0.002(3) 0.006(3)
C1 0.016(5) 0.035(7) 0.021(5) -0.005(4) -0.003(4) -0.001(5)
C2 0.025(6) 0.036(7) 0.040(6) -0.005(5) 0.005(5) 0.003(5)
Ga2 0.0311(7) 0.0242(7) 0.0413(7) 0.0068(5) 0.0116(6) 0.0047(5)
Ni2 0.0287(8) 0.0323(9) 0.0374(8) 0.0013(6) 0.0066(6) 0.0043(6)
O2 0.025(4) 0.052(4) 0.045(4) 0.024(3) 0.005(3) 0.006(3)
C3 0.033(6) 0.048(8) 0.017(5) -0.011(5) 0.003(5) -0.001(6)
C4 0.041(6) 0.036(7) 0.040(6) 0.026(5) -0.001(5) 0.009(5)
C5 0.028(6) 0.037(7) 0.046(7) -0.004(5) 0.015(5) -0.007(5)
C6 0.028(6) 0.020(7) 0.042(7) 0.012(5) 0.015(5) -0.006(5)
C7 0.043(6) 0.021(7) 0.023(5) 0.010(5) 0.009(5) 0.006(5)
C8 0.046(7) 0.011(7) 0.061(8) 0.009(5) 0.012(6) -0.001(5)
C9 0.058(8) 0.054(9) 0.075(9) 0.045(8) 0.029(7) -0.007(6)
C10 0.058(7) 0.033(8) 0.038(7) 0.017(6) 0.027(6) 0.002(6)
C11 0.018(5) 0.031(7) 0.037(6) 0.015(5) -0.003(4) -0.007(5)
Si11 0.0391(18) 0.041(2) 0.0395(19) 0.0088(15) -0.0005(15) 0.0015(15)
Si12 0.0220(16) 0.040(2) 0.0407(18) -0.0020(15) 0.0065(14) 0.0006(14)
N12 0.026(5) 0.017(5) 0.039(5) 0.003(4) 0.002(4) -0.003(4)
C13 0.033(7) 0.105(9) 0.042(7) -0.004(6) -0.016(5) -0.010(6)
C14 0.047(7) 0.073(8) 0.051(7) 0.005(6) 0.015(6) -0.020(6)
C15 0.054(7) 0.057(7) 0.030(6) -0.001(5) 0.013(5) 0.014(6)
C16 0.088(9) 0.105(9) 0.054(8) -0.032(7) -0.021(7) 0.072(8)
C17 0.048(7) 0.069(8) 0.040(7) 0.014(6) 0.010(5) 0.010(6)
C18 0.022(5) 0.025(6) 0.051(7) -0.005(5) 0.007(5) -0.013(5)
C20 0.078(9) 0.038(8) 0.050(8) 0.025(6) -0.029(6) -0.019(7)
C21 0.068(9) 0.024(9) 0.127(14) 0.028(9) 0.004(9) 0.003(7)
Si21 0.0290(17) 0.0362(19) 0.0361(18) 0.0080(14) 0.0089(14) -0.0017(14)
N21 0.041(5) 0.025(5) 0.034(5) 0.001(4) 0.022(4) 0.006(4)
C22 0.038(7) 0.014(8) 0.138(13) 0.030(8) 0.016(8) -0.004(5)
Si22 0.0323(17) 0.046(2) 0.0353(18) 0.0107(15) 0.0006(14) 0.0034(15)
N22 0.029(5) 0.014(5) 0.044(5) 0.013(4) 0.015(4) -0.002(4)
C24 0.134(14) 0.092(11) 0.072(10) 0.059(9) 0.055(11) 0.016(10)
C25 0.144(15) 0.270(19) 0.095(13) -0.024(13) 0.070(12) -0.113(14)
C26 0.102(12) 0.099(11) 0.107(12) -0.060(9) -0.046(10) 0.045(9)
C28 0.053(8) 0.057(8) 0.167(13) 0.018(8) 0.067(9) 0.007(6)
C29 0.092(10) 0.057(8) 0.104(10) -0.026(7) 0.046(8) -0.022(7)
C30 0.065(8) 0.032(7) 0.056(7) -0.001(5) 0.013(6) 0.018(6)
C31 0.029(5) 0.012(5) 0.034(6) 0.006(4) 0.015(4) 0.005(4)
C32 0.097(9) 0.026(6) 0.045(7) -0.019(5) -0.007(6) 0.006(6)
C33 0.075(8) 0.044(7) 0.040(7) 0.013(5) -0.014(6) 0.003(6)
C34 0.030(6) 0.065(7) 0.047(7) -0.011(5) 0.007(5) 0.009(5)
C35 0.028(6) 0.064(7) 0.081(9) -0.017(6) 0.018(6) -0.009(5)
C36 0.022(5) 0.042(6) 0.040(6) 0.008(5) 0.007(5) 0.010(5)
C37 0.027(6) 0.035(6) 0.033(6) 0.022(5) 0.006(5) 0.004(5)
C101 0.033(6) 0.017(7) 0.035(6) 0.010(5) 0.018(5) 0.008(5)
C102 0.023(5) 0.041(7) 0.040(6) 0.012(5) 0.005(5) 0.010(5)
C104 0.025(6) 0.049(7) 0.046(7) 0.014(5) 0.011(5) 0.009(5)
C105 0.023(6) 0.027(6) 0.060(7) 0.001(5) -0.004(5) -0.004(4)
C106 0.022(5) 0.031(7) 0.025(5) 0.003(5) -0.005(4) 0.014(4)
C108 0.025(6) 0.067(8) 0.052(7) 0.025(6) 0.018(5) 0.033(5)
C109 0.018(5) 0.036(7) 0.044(7) 0.010(5) 0.005(5) 0.003(4)
C110 0.035(6) 0.035(7) 0.051(7) 0.020(5) 0.018(5) -0.009(5)
C112 0.060(8) 0.055(8) 0.045(7) 0.026(6) 0.026(6) 0.018(6)
C113 0.106(11) 0.216(15) 0.051(9) -0.036(9) -0.004(8) 0.100(11)
C114 0.119(11) 0.115(11) 0.075(10) 0.032(8) 0.029(9) 0.061(9)
C115 0.018(5) 0.029(6) 0.029(5) -0.005(4) 0.004(4) -0.007(4)
C116 0.039(6) 0.039(6) 0.041(6) 0.009(5) 0.012(5) 0.005(5)
C117 0.048(7) 0.033(6) 0.037(6) 0.000(5) 0.015(5) -0.003(5)
C120 0.029(6) 0.023(7) 0.082(9) 0.009(6) 0.010(6) 0.003(5)
C121 0.036(7) 0.036(8) 0.075(9) -0.001(7) 0.005(6) 0.001(5)
C122 0.066(8) 0.022(7) 0.052(8) 0.002(6) -0.016(6) -0.014(6)
C123 0.064(8) 0.029(7) 0.047(7) -0.010(5) 0.008(6) -0.006(6)
C124 0.027(6) 0.019(6) 0.041(6) -0.004(5) 0.010(5) -0.006(4)
C125 0.070(8) 0.030(7) 0.086(9) -0.011(6) 0.042(7) -0.001(6)
C126 0.097(10) 0.033(7) 0.080(9) -0.002(6) 0.018(8) -0.001(6)
C128 0.044(8) 0.104(9) 0.074(9) -0.023(7) -0.014(7) 0.021(7)
C129 0.123(13) 0.151(12) 0.075(11) 0.004(9) 0.027(9) 0.011(10)
C130 0.041(7) 0.072(8) 0.050(7) 0.013(6) 0.040(6) 0.016(6)
C132 0.050(7) 0.026(6) 0.055(7) 0.009(5) 0.004(6) -0.003(5)
C133 0.045(7) 0.069(8) 0.046(7) 0.021(6) 0.008(5) -0.010(6)
C134 0.026(6) 0.051(7) 0.044(6) 0.016(5) -0.002(5) -0.015(5)
C135 0.033(6) 0.074(8) 0.050(7) 0.010(6) 0.006(5) 0.009(6)
C136 0.028(6) 0.042(7) 0.026(6) 0.019(5) 0.001(5) -0.001(5)
C137 0.044(7) 0.031(6) 0.052(7) 0.018(5) 0.012(6) 0.003(5)

loop_
_atom_type_symbol
_atom_type_description
_atom_type_scat_dispersion_real
_atom_type_scat_dispersion_imag
_atom_type_scat_source
C C 0.0033 0.0016 'International Tables Vol C Tables 4.2.6.8 and 6.1.1.4'
H H 0.0000 0.0000 'International Tables Vol C Tables 4.2.6.8 and 6.1.1.4'
N N 0.0061 0.0033 'International Tables Vol C Tables 4.2.6.8 and 6.1.1.4'
O O 0.0106 0.0060 'International Tables Vol C Tables 4.2.6.8 and 6.1.1.4'
Si Si 0.0817 0.0704 'International Tables Vol C Tables 4.2.6.8 and 6.1.1.4'
Ni Ni 0.3393 1.1124 'International Tables Vol C Tables 4.2.6.8 and 6.1.1.4'
Ga Ga 0.2307 1.6083 'International Tables Vol C Tables 4.2.6.8 and 6.1.1.4'

loop_
_geom_angle_atom_site_label_1
_geom_angle_atom_site_label_2
_geom_angle_atom_site_label_3
_geom_angle
N12 Ga1 N11 92.9(3)
N12 Ga1 Ni1 136.7(2)
N11 Ga1 Ni1 130.0(2)
C30 Ni1 C36 136.9(4)
C30 Ni1 C31 42.6(3)
C36 Ni1 C31 94.6(3)
C30 Ni1 C37 174.8(4)
C36 Ni1 C37 41.7(3)
C31 Ni1 C37 136.2(3)
C30 Ni1 Ga1 87.3(3)
C36 Ni1 Ga1 134.9(2)
C31 Ni1 Ga1 129.9(2)
C37 Ni1 Ga1 93.5(2)
Si11 O1 Si12 129.0(4)
N11 C1 C2 121.6(8)
N11 C1 C4 119.5(8)
C2 C1 C4 118.8(8)
C1 C2 C3 129.6(9)
N21 Ga2 N22 91.5(3)
N21 Ga2 Ni2 132.8(2)
N22 Ga2 Ni2 135.6(2)
C130 Ni2 C137 175.2(4)
C130 Ni2 C136 134.7(4)
C137 Ni2 C136 42.2(3)
C130 Ni2 C131 41.1(3)
C137 Ni2 C131 136.2(3)
C136 Ni2 C131 94.0(3)
C130 Ni2 Ga2 93.4(3)
C137 Ni2 Ga2 89.5(3)
C136 Ni2 Ga2 131.7(2)
C131 Ni2 Ga2 134.3(2)
Si22 O2 Si21 129.2(4)
N12 C3 C2 122.0(8)
N12 C3 C5 119.3(8)
C2 C3 C5 118.7(8)
C7 C6 N11 120.0(8)
C7 C6 C11 123.1(8)
N11 C6 C11 116.6(8)
C8 C7 C6 116.4(8)
C8 C7 C12 120.2(8)
C6 C7 C12 123.4(8)
C7 C8 C9 121.8(9)
C10 C9 C8 118.4(9)
C11 C10 C9 123.8(9)
C1 N11 C6 119.7(7)
C1 N11 Ga1 126.3(6)
C6 N11 Ga1 113.9(5)
C10 C11 C6 116.3(8)
C10 C11 C15 123.0(9)
C6 C11 C15 120.6(9)
O1 Si11 C31 109.6(3)
O1 Si11 C32 109.9(4)
C31 Si11 C32 111.2(4)
O1 Si11 C33 104.1(4)
C31 Si11 C33 112.1(4)
C32 Si11 C33 109.8(4)
O1 Si12 C36 110.2(4)
O1 Si12 C35 109.2(4)
C36 Si12 C35 109.7(4)
O1 Si12 C34 105.8(4)
C36 Si12 C34 112.4(4)
C35 Si12 C34 109.4(4)
C3 N12 C18 118.0(7)
C3 N12 Ga1 125.9(6)
C18 N12 Ga1 115.2(5)
C14 C12 C13 110.6(7)
C14 C12 C7 111.6(7)
C13 C12 C7 113.4(7)
C11 C15 C17 113.9(8)
C11 C15 C16 108.7(8)
C17 C15 C16 109.6(7)
C19 C18 C23 124.4(9)
C19 C18 N12 119.5(9)
C23 C18 N12 115.8(8)
C18 C19 C20 119.5(10)
C18 C19 C24 122.4(10)
C20 C19 C24 118.0(10)
C21 C20 C19 115.7(11)
C22 C21 C20 124.0(12)
O2 Si21 C136 109.6(3)
O2 Si21 C134 107.7(3)
C136 Si21 C134 111.4(4)
O2 Si21 C135 109.8(4)
C136 Si21 C135 111.3(4)
C134 Si21 C135 107.0(4)
C101 N21 C106 117.8(7)
C101 N21 Ga2 128.4(6)
C106 N21 Ga2 113.8(5)
C21 C22 C23 121.8(12)
O2 Si22 C131 110.4(3)
O2 Si22 C133 105.9(3)
C131 Si22 C133 112.3(4)
O2 Si22 C132 110.4(4)
C131 Si22 C132 107.8(4)
C133 Si22 C132 110.0(4)
C103 N22 C118 119.4(7)
C103 N22 Ga2 125.2(6)
C118 N22 Ga2 115.3(5)
C18 C23 C22 114.3(9)
C18 C23 C27 126.1(9)
C22 C23 C27 119.6(10)
C26 C24 C25 106.7(10)
C26 C24 C19 115.0(12)
C25 C24 C19 114.0(12)
C23 C27 C29 115.6(8)
C23 C27 C28 111.8(8)
C29 C27 C28 109.6(8)
C31 C30 Ni1 69.9(5)
C30 C31 Si11 124.1(6)
C30 C31 Ni1 67.5(5)
Si11 C31 Ni1 111.2(4)
C37 C36 Si12 124.0(7)
C37 C36 Ni1 69.8(5)
Si12 C36 Ni1 114.3(4)
C36 C37 Ni1 68.6(5)
N21 C101 C102 121.0(8)
N21 C101 C104 121.3(8)
C102 C101 C104 117.7(8)
C101 C102 C103 130.1(9)
N22 C103 C102 122.6(8)
N22 C103 C105 116.6(7)
C102 C103 C105 120.7(8)
C111 C106 C107 123.6(9)
C111 C106 N21 119.2(8)
C107 C106 N21 116.8(8)
C106 C107 C108 115.2(8)
C106 C107 C112 124.5(8)
C108 C107 C112 120.3(8)
C109 C108 C107 121.2(8)
C110 C109 C108 120.4(9)
C109 C110 C111 120.5(9)
C106 C111 C110 118.9(8)
C106 C111 C115 123.3(8)
C110 C111 C115 117.6(8)
C114 C112 C113 109.4(8)
C114 C112 C107 115.1(8)
C113 C112 C107 114.4(9)
C116 C115 C111 113.1(7)
C116 C115 C117 110.5(7)
C111 C115 C117 112.4(7)
C123 C118 C119 123.5(9)
C123 C118 N22 117.9(8)
C119 C118 N22 117.9(8)
C118 C119 C120 113.8(8)
C118 C119 C124 124.2(8)
C120 C119 C124 122.0(8)
C121 C120 C119 125.4(10)
C120 C121 C122 118.2(10)
C121 C122 C123 121.7(10)
C118 C123 C122 117.0(9)
C118 C123 C127 123.5(9)
C122 C123 C127 119.5(10)
C119 C124 C126 116.4(7)
C119 C124 C125 109.2(7)
C126 C124 C125 107.8(7)
C128 C127 C129 108.2(9)
C128 C127 C123 108.9(9)
C129 C127 C123 111.1(9)
C131 C130 Ni2 70.9(5)
C130 C131 Si22 127.6(7)
C130 C131 Ni2 68.0(5)
Si22 C131 Ni2 112.0(4)
C137 C136 Si21 124.1(7)
C137 C136 Ni2 67.7(5)
Si21 C136 Ni2 117.1(4)
C136 C137 Ni2 70.1(5)

loop_
_geom_bond_atom_site_label_1
_geom_bond_atom_site_label_2
_geom_bond_distance
Ga1 N12 1.968(6)
Ga1 N11 1.984(6)
Ga1 Ni1 2.2439(16)
Ni1 C30 1.946(9)
Ni1 C36 1.975(8)
Ni1 C31 1.979(8)
Ni1 C37 1.991(7)
O1 Si11 1.609(6)
O1 Si12 1.674(6)
C1 N11 1.359(9)
C1 C2 1.384(10)
C1 C4 1.480(10)
C2 C3 1.414(10)
Ga2 N21 1.972(7)
Ga2 N22 1.995(6)
Ga2 Ni2 2.2672(17)
Ni2 C130 1.951(8)
Ni2 C137 1.951(8)
Ni2 C136 1.983(8)
Ni2 C131 1.988(8)
O2 Si22 1.641(5)
O2 Si21 1.641(5)
C3 N12 1.345(9)
C3 C5 1.517(10)
C6 C7 1.398(10)
C6 N11 1.422(9)
C6 C11 1.442(11)
C7 C8 1.376(10)
C7 C12 1.509(10)
C8 C9 1.414(11)
C9 C10 1.380(11)
C10 C11 1.333(10)
C11 C15 1.502(11)
Si11 C31 1.840(8)
Si11 C32 1.860(7)
Si11 C33 1.880(8)
Si12 C36 1.827(8)
Si12 C35 1.844(8)
Si12 C34 1.846(8)
N12 C18 1.470(9)
C12 C14 1.498(10)
C12 C13 1.507(10)
C15 C17 1.511(10)
C15 C16 1.527(11)
C18 C19 1.364(11)
C18 C23 1.406(11)
C19 C20 1.429(11)
C19 C24 1.508(14)
C20 C21 1.402(13)
C21 C22 1.328(13)
Si21 C136 1.803(9)
Si21 C134 1.856(7)
Si21 C135 1.861(8)
N21 C101 1.320(9)
N21 C106 1.466(9)
C22 C23 1.428(11)
Si22 C131 1.820(8)
Si22 C133 1.828(8)
Si22 C132 1.862(7)
N22 C103 1.354(9)
N22 C118 1.439(9)
C23 C27 1.471(11)
C24 C26 1.437(14)
C24 C25 1.496(15)
C27 C29 1.488(10)
C27 C28 1.557(11)
C30 C31 1.427(10)
C36 C37 1.411(10)
C101 C102 1.384(10)
C101 C104 1.505(10)
C102 C103 1.384(10)
C103 C105 1.531(10)
C106 C111 1.374(10)
C106 C107 1.403(10)
C107 C108 1.421(10)
C107 C112 1.506(11)
C108 C109 1.406(11)
C109 C110 1.349(10)
C110 C111 1.399(10)
C111 C115 1.516(10)
C112 C114 1.487(11)
C112 C113 1.491(12)
C115 C116 1.500(9)
C115 C117 1.528(10)
C118 C123 1.377(11)
C118 C119 1.388(10)
C119 C120 1.439(10)
C119 C124 1.469(10)
C120 C121 1.326(11)
C121 C122 1.357(12)
C122 C123 1.433(11)
C123 C127 1.534(12)
C124 C126 1.516(10)
C124 C125 1.534(10)
C127 C128 1.509(12)
C127 C129 1.523(13)
C130 C131 1.382(10)
C136 C137 1.418(10)

loop_
_geom_torsion_atom_site_label_1
_geom_torsion_atom_site_label_2
_geom_torsion_atom_site_label_3
_geom_torsion_atom_site_label_4
_geom_torsion
N12 Ga1 Ni1 C30 -47.6(4)
N11 Ga1 Ni1 C30 124.2(3)
N12 Ga1 Ni1 C36 142.1(4)
N11 Ga1 Ni1 C36 -46.1(4)
N12 Ga1 Ni1 C31 -49.1(4)
N11 Ga1 Ni1 C31 122.7(4)
N12 Ga1 Ni1 C37 137.5(4)
N11 Ga1 Ni1 C37 -50.7(3)
N11 C1 C2 C3 -1.0(14)
C4 C1 C2 C3 175.6(8)
N21 Ga2 Ni2 C130 -129.4(4)
N22 Ga2 Ni2 C130 55.7(4)
N21 Ga2 Ni2 C137 46.8(4)
N22 Ga2 Ni2 C137 -128.1(4)
N21 Ga2 Ni2 C136 46.5(4)
N22 Ga2 Ni2 C136 -128.4(4)
N21 Ga2 Ni2 C131 -134.1(4)
N22 Ga2 Ni2 C131 51.1(4)
C1 C2 C3 N12 13.2(14)
C1 C2 C3 C5 -167.9(8)
N11 C6 C7 C8 175.7(7)
C11 C6 C7 C8 2.5(13)
N11 C6 C7 C12 -2.7(12)
C11 C6 C7 C12 -175.9(8)
C6 C7 C8 C9 2.0(13)
C12 C7 C8 C9 -179.5(8)
C7 C8 C9 C10 -5.0(14)
C8 C9 C10 C11 3.3(15)
C2 C1 N11 C6 169.7(7)
C4 C1 N11 C6 -6.9(11)
C2 C1 N11 Ga1 -7.8(11)
C4 C1 N11 Ga1 175.6(5)
C7 C6 N11 C1 110.1(9)
C11 C6 N11 C1 -76.3(10)
C7 C6 N11 Ga1 -72.2(8)
C11 C6 N11 Ga1 101.5(7)
N12 Ga1 N11 C1 4.9(7)
Ni1 Ga1 N11 C1 -169.5(5)
N12 Ga1 N11 C6 -172.7(5)
Ni1 Ga1 N11 C6 12.9(6)
C9 C10 C11 C6 0.9(13)
C9 C10 C11 C15 -176.6(9)
C7 C6 C11 C10 -4.0(13)
N11 C6 C11 C10 -177.5(7)
C7 C6 C11 C15 173.6(8)
N11 C6 C11 C15 0.1(12)
Si12 O1 Si11 C31 -39.2(6)
Si12 O1 Si11 C32 83.3(5)
Si12 O1 Si11 C33 -159.2(5)
Si11 O1 Si12 C36 34.1(6)
Si11 O1 Si12 C35 -86.4(5)
Si11 O1 Si12 C34 155.9(5)
C2 C3 N12 C18 176.4(7)
C5 C3 N12 C18 -2.5(11)
C2 C3 N12 Ga1 -15.0(12)
C5 C3 N12 Ga1 166.0(5)
N11 Ga1 N12 C3 6.5(7)
Ni1 Ga1 N12 C3 -179.8(5)
N11 Ga1 N12 C18 175.3(6)
Ni1 Ga1 N12 C18 -10.9(7)
C8 C7 C12 C14 85.4(10)
C6 C7 C12 C14 -96.2(10)
C8 C7 C12 C13 -40.4(11)
C6 C7 C12 C13 137.9(9)
C10 C11 C15 C17 -36.7(12)
C6 C11 C15 C17 145.9(8)
C10 C11 C15 C16 85.9(11)
C6 C11 C15 C16 -91.6(10)
C3 N12 C18 C19 -93.2(10)
Ga1 N12 C18 C19 97.1(8)
C3 N12 C18 C23 92.3(9)
Ga1 N12 C18 C23 -77.5(8)
C23 C18 C19 C20 -4.5(15)
N12 C18 C19 C20 -178.6(8)
C23 C18 C19 C24 178.2(10)
N12 C18 C19 C24 4.2(15)
C18 C19 C20 C21 1.2(14)
C24 C19 C20 C21 178.6(11)
C19 C20 C21 C22 2.9(18)
Si22 O2 Si21 C136 -33.0(6)
Si22 O2 Si21 C134 -154.3(5)
Si22 O2 Si21 C135 89.6(5)
N22 Ga2 N21 C101 -8.7(7)
Ni2 Ga2 N21 C101 174.9(6)
N22 Ga2 N21 C106 172.7(5)
Ni2 Ga2 N21 C106 -3.7(6)
C20 C21 C22 C23 -4.0(19)
Si21 O2 Si22 C131 38.3(6)
Si21 O2 Si22 C133 160.1(5)
Si21 O2 Si22 C132 -80.8(5)
N21 Ga2 N22 C103 -0.6(7)
Ni2 Ga2 N22 C103 175.6(5)
N21 Ga2 N22 C118 -176.6(6)
Ni2 Ga2 N22 C118 -0.3(7)
C19 C18 C23 C22 3.5(13)
N12 C18 C23 C22 177.7(7)
C19 C18 C23 C27 -179.8(9)
N12 C18 C23 C27 -5.5(13)
C21 C22 C23 C18 0.8(15)
C21 C22 C23 C27 -176.2(11)
C18 C19 C24 C26 97.8(13)
C20 C19 C24 C26 -79.5(14)
C18 C19 C24 C25 -138.6(10)
C20 C19 C24 C25 44.1(15)
C18 C23 C27 C29 -120.3(10)
C22 C23 C27 C29 56.3(12)
C18 C23 C27 C28 113.4(10)
C22 C23 C27 C28 -70.0(11)
C36 Ni1 C30 C31 -8.5(7)
C37 Ni1 C30 C31 -80(4)
Ga1 Ni1 C30 C31 -178.3(4)
Ni1 C30 C31 Si11 -101.0(6)
O1 Si11 C31 C30 133.9(7)
C32 Si11 C31 C30 12.3(9)
C33 Si11 C31 C30 -111.0(8)
O1 Si11 C31 Ni1 57.5(5)
C32 Si11 C31 Ni1 -64.2(5)
C33 Si11 C31 Ni1 172.5(4)
C36 Ni1 C31 C30 174.2(5)
C37 Ni1 C31 C30 172.6(5)
Ga1 Ni1 C31 C30 2.2(6)
C30 Ni1 C31 Si11 119.4(7)
C36 Ni1 C31 Si11 -66.4(4)
C37 Ni1 C31 Si11 -68.0(6)
Ga1 Ni1 C31 Si11 121.5(3)
O1 Si12 C36 C37 -128.9(7)
C35 Si12 C36 C37 -8.6(8)
C34 Si12 C36 C37 113.3(7)
O1 Si12 C36 Ni1 -47.7(5)
C35 Si12 C36 Ni1 72.6(5)
C34 Si12 C36 Ni1 -165.5(4)
C30 Ni1 C36 C37 -172.6(5)
C31 Ni1 C36 C37 -178.4(5)
Ga1 Ni1 C36 C37 -7.0(6)
C30 Ni1 C36 Si12 68.2(7)
C31 Ni1 C36 Si12 62.5(5)
C37 Ni1 C36 Si12 -119.2(7)
Ga1 Ni1 C36 Si12 -126.2(3)
Si12 C36 C37 Ni1 106.3(6)
C30 Ni1 C37 C36 77(4)
C31 Ni1 C37 C36 2.4(7)
Ga1 Ni1 C37 C36 175.1(5)
C106 N21 C101 C102 -171.3(7)
Ga2 N21 C101 C102 10.2(12)
C106 N21 C101 C104 7.1(12)
Ga2 N21 C101 C104 -171.4(5)
N21 C101 C102 C103 -0.3(14)
C104 C101 C102 C103 -178.7(8)
C118 N22 C103 C102 -175.8(8)
Ga2 N22 C103 C102 8.4(12)
C118 N22 C103 C105 2.1(11)
Ga2 N22 C103 C105 -173.7(5)
C101 C102 C103 N22 -9.6(14)
C101 C102 C103 C105 172.6(8)
C101 N21 C106 C111 -104.6(9)
Ga2 N21 C106 C111 74.1(8)
C101 N21 C106 C107 82.6(9)
Ga2 N21 C106 C107 -98.7(7)
C111 C106 C107 C108 -1.9(12)
N21 C106 C107 C108 170.5(7)
C111 C106 C107 C112 180.0(8)
N21 C106 C107 C112 -7.6(12)
C106 C107 C108 C109 1.5(12)
C112 C107 C108 C109 179.7(8)
C107 C108 C109 C110 1.0(13)
C108 C109 C110 C111 -3.1(13)
C107 C106 C111 C110 -0.1(13)
N21 C106 C111 C110 -172.3(7)
C107 C106 C111 C115 -174.8(7)
N21 C106 C111 C115 12.9(12)
C109 C110 C111 C106 2.6(12)
C109 C110 C111 C115 177.7(8)
C106 C107 C112 C114 -131.5(9)
C108 C107 C112 C114 50.5(12)
C106 C107 C112 C113 100.5(11)
C108 C107 C112 C113 -77.5(11)
C106 C111 C115 C116 113.1(9)
C110 C111 C115 C116 -61.7(10)
C106 C111 C115 C117 -120.9(8)
C110 C111 C115 C117 64.3(9)
C103 N22 C118 C123 101.1(10)
Ga2 N22 C118 C123 -82.7(9)
C103 N22 C118 C119 -87.8(10)
Ga2 N22 C118 C119 88.3(8)
C123 C118 C119 C120 -6.0(13)
N22 C118 C119 C120 -176.5(7)
C123 C118 C119 C124 175.6(8)
N22 C118 C119 C124 5.1(12)
C118 C119 C120 C121 1.7(14)
C124 C119 C120 C121 -179.8(9)
C119 C120 C121 C122 0.9(16)
C120 C121 C122 C123 0.5(15)
C119 C118 C123 C122 7.3(14)
N22 C118 C123 C122 177.8(7)
C119 C118 C123 C127 -173.2(9)
N22 C118 C123 C127 -2.7(14)
C121 C122 C123 C118 -4.4(14)
C121 C122 C123 C127 176.2(9)
C118 C119 C124 C126 133.3(9)
C120 C119 C124 C126 -45.0(11)
C118 C119 C124 C125 -104.5(9)
C120 C119 C124 C125 77.2(10)
C118 C123 C127 C128 -83.2(12)
C122 C123 C127 C128 96.2(11)
C118 C123 C127 C129 157.7(9)
C122 C123 C127 C129 -22.9(13)
C137 Ni2 C130 C131 58(4)
C136 Ni2 C130 C131 9.4(8)
Ga2 Ni2 C130 C131 -174.9(5)
Ni2 C130 C131 Si22 101.4(7)
O2 Si22 C131 C130 -134.4(8)
C133 Si22 C131 C130 107.7(8)
C132 Si22 C131 C130 -13.7(9)
O2 Si22 C131 Ni2 -55.9(5)
C133 Si22 C131 Ni2 -173.8(4)
C132 Si22 C131 Ni2 64.8(5)
C137 Ni2 C131 C130 -174.1(6)
C136 Ni2 C131 C130 -173.3(6)
Ga2 Ni2 C131 C130 7.1(7)
C130 Ni2 C131 Si22 -123.2(7)
C137 Ni2 C131 Si22 62.7(7)
C136 Ni2 C131 Si22 63.5(5)
Ga2 Ni2 C131 Si22 -116.1(3)
O2 Si21 C136 C137 127.6(7)
C134 Si21 C136 C137 -113.3(7)
C135 Si21 C136 C137 6.0(8)
O2 Si21 C136 Ni2 47.3(6)
C134 Si21 C136 Ni2 166.4(4)
C135 Si21 C136 Ni2 -74.3(5)
C130 Ni2 C136 C137 174.7(5)
C131 Ni2 C136 C137 -179.2(5)
Ga2 Ni2 C136 C137 0.4(7)
C130 Ni2 C136 Si21 -67.3(7)
C137 Ni2 C136 Si21 118.0(8)
C131 Ni2 C136 Si21 -61.2(5)
Ga2 Ni2 C136 Si21 118.4(4)
Si21 C136 C137 Ni2 -108.5(6)
C130 Ni2 C137 C136 -53(4)
C131 Ni2 C137 C136 1.2(8)
Ga2 Ni2 C137 C136 -179.7(5)
